data_4133030
loop_
_publ_author_name
'Kim, Younghoon'
'Koo, Jaehyoung'
'Hwang, In-Chul'
'Mukhopadhyay, Rahul Dev'
'Hong, Soonsang'
'Yoo, Jejoong'
'Dar, Ajaz Ahmad'
'Kim, Ikjin'
'Moon, Dohyun'
'Shin, Tae Joo'
'Ko, Young Ho'
'Kim, Kimoon'

_publ_section_title
;
 Rational Design and Construction of Hierarchical Superstructures Using
 Shape-Persistent Organic Cages: Porphyrin Box-Based Metallosupramolecular
 Assemblies.
;
_journal_issue 44
_journal_name_full 'Journal of the American Chemical Society'
_journal_page_first 14547
_journal_page_last 14551
_journal_paper_doi 10.1021/jacs.8b08030
_journal_volume 140
_journal_year 2018
_chemical_formula_moiety 'C588 H654 N54 O24 Zn6'
_chemical_formula_sum 'C588 H654 N54 O24 Zn6'
_chemical_formula_weight 9253.83
_space_group_crystal_system cubic
_space_group_IT_number 222
_space_group_name_Hall '-P 4a 2bc 3'
_space_group_name_H-M_alt 'P n -3 n :2'
_atom_sites_solution_hydrogens geom
_atom_sites_solution_primary direct
_atom_sites_solution_secondary difmap
_audit_creation_method SHELXL-2016/6
_cell_angle_alpha 90
_cell_angle_beta 90
_cell_angle_gamma 90
_cell_formula_units_Z 2
_cell_length_a 38.945(5)
_cell_length_b 38.945(5)
_cell_length_c 38.945(5)
_cell_measurement_reflns_used 428
_cell_measurement_temperature 100(2)
_cell_measurement_theta_max 20.347
_cell_measurement_theta_min 2.202
_cell_volume 59068(13)
_computing_cell_refinement 'HKL3000 (Z. Otwinowski and W. Minor, 1997)'
_computing_data_collection 'PAL ADSC Quantum-210 ADX Program'
_computing_data_reduction 'HKL3000 (Z. Otwinowski and W. Minor, 1997)'
_computing_molecular_graphics 'SHELXL-2016/6 (Sheldrick, 2016)'
_computing_publication_material 'SHELXL-2016/6 (Sheldrick, 2016)'
_computing_structure_refinement 'SHELXL-2016/6 (Sheldrick, 2016)'
_computing_structure_solution 'SHELXL-2016/6 (Sheldrick, 2016)'
_diffrn_ambient_temperature 100(2)
_diffrn_detector_area_resol_mean '4096 x 4096'
_diffrn_measured_fraction_theta_full 0.984
_diffrn_measured_fraction_theta_max 0.984
_diffrn_measurement_device_type 'CCD area detector'
_diffrn_measurement_method \w-scan
_diffrn_radiation_type synchrotron
_diffrn_radiation_wavelength 0.800
_diffrn_reflns_av_R_equivalents 0.0117
_diffrn_reflns_av_unetI/netI 0.0130
_diffrn_reflns_Laue_measured_fraction_full 0.984
_diffrn_reflns_Laue_measured_fraction_max 0.984
_diffrn_reflns_limit_h_max 33
_diffrn_reflns_limit_h_min -33
_diffrn_reflns_limit_k_max 23
_diffrn_reflns_limit_k_min -23
_diffrn_reflns_limit_l_max 23
_diffrn_reflns_limit_l_min -23
_diffrn_reflns_number 12356
_diffrn_reflns_point_group_measured_fraction_full 0.984
_diffrn_reflns_point_group_measured_fraction_max 0.984
_diffrn_reflns_theta_full 20.347
_diffrn_reflns_theta_max 20.347
_diffrn_reflns_theta_min 2.202
_diffrn_source 'PLSII 2D bending magnet'
_exptl_absorpt_coefficient_mu 0.204
_exptl_absorpt_correction_T_max 1.0
_exptl_absorpt_correction_T_min 0.806
_exptl_absorpt_correction_type empirical
_exptl_absorpt_process_details 'Scalepack (Otwinowski & Minor, 1997)'
_exptl_crystal_colour purple
_exptl_crystal_density_diffrn 0.520
_exptl_crystal_density_method 'not measured'
_exptl_crystal_description stick
_exptl_crystal_F_000 9864
_exptl_crystal_size_max 0.55
_exptl_crystal_size_mid 0.45
_exptl_crystal_size_min 0.45
_refine_diff_density_max 0.289
_refine_diff_density_min -0.325
_refine_diff_density_rms 0.038
_refine_ls_extinction_coef 0.0015(7)
_refine_ls_extinction_expression Fc^*^=kFc[1+0.001xFc^2^\l^3^/sin(2\q)]^-1/4^
_refine_ls_extinction_method 'SHELXL-2016/6 (Sheldrick 2016)'
_refine_ls_goodness_of_fit_ref 1.708
_refine_ls_hydrogen_treatment constr
_refine_ls_matrix_type full
_refine_ls_number_parameters 257
_refine_ls_number_reflns 3358
_refine_ls_number_restraints 0
_refine_ls_restrained_S_all 1.708
_refine_ls_R_factor_all 0.1419
_refine_ls_R_factor_gt 0.1291
_refine_ls_shift/su_max 0.057
_refine_ls_shift/su_mean 0.002
_refine_ls_structure_factor_coef Fsqd
_refine_ls_weighting_details 'w=1/[\s^2^(Fo^2^)+(0.2000P)^2^] where P=(Fo^2^+2Fc^2^)/3'
_refine_ls_weighting_scheme calc
_refine_ls_wR_factor_gt 0.3872
_refine_ls_wR_factor_ref 0.4072
_reflns_Friedel_coverage 0.000
_reflns_number_gt 2287
_reflns_number_total 3358
_reflns_threshold_expression 'I > 2\s(I)'
_cod_data_source_file ja8b08030_si_004.cif
_cod_data_source_block PSS-3
_cod_original_cell_volume 59068(20)
_cod_original_sg_symbol_H-M 'P n -3 n'
_cod_database_code 4133030
_shelx_shelxl_version_number 2016/6
_shelx_space_group_comment
;
The symmetry employed for this shelxl refinement is uniquely defined
by the following loop, which should always be used as a source of
symmetry information in preference to the above space-group names.
They are only intended as comments.
;

loop_
_space_group_symop_operation_xyz
'x, y, z'
'-x+1/2, -y+1/2, z'
'-x+1/2, y, -z+1/2'
'x, -y+1/2, -z+1/2'
'z, x, y'
'z, -x+1/2, -y+1/2'
'-z+1/2, -x+1/2, y'
'-z+1/2, x, -y+1/2'
'y, z, x'
'-y+1/2, z, -x+1/2'
'y, -z+1/2, -x+1/2'
'-y+1/2, -z+1/2, x'
'y, x, -z+1/2'
'-y+1/2, -x+1/2, -z+1/2'
'y, -x+1/2, z'
'-y+1/2, x, z'
'x, z, -y+1/2'
'-x+1/2, z, y'
'-x+1/2, -z+1/2, -y+1/2'
'x, -z+1/2, y'
'z, y, -x+1/2'
'z, -y+1/2, x'
'-z+1/2, y, x'
'-z+1/2, -y+1/2, -x+1/2'
'-x, -y, -z'
'x-1/2, y-1/2, -z'
'x-1/2, -y, z-1/2'
'-x, y-1/2, z-1/2'
'-z, -x, -y'
'-z, x-1/2, y-1/2'
'z-1/2, x-1/2, -y'
'z-1/2, -x, y-1/2'
'-y, -z, -x'
'y-1/2, -z, x-1/2'
'-y, z-1/2, x-1/2'
'y-1/2, z-1/2, -x'
'-y, -x, z-1/2'
'y-1/2, x-1/2, z-1/2'
'-y, x-1/2, -z'
'y-1/2, -x, -z'
'-x, -z, y-1/2'
'x-1/2, -z, -y'
'x-1/2, z-1/2, y-1/2'
'-x, z-1/2, -y'
'-z, -y, x-1/2'
'-z, y-1/2, -x'
'z-1/2, -y, -x'
'z-1/2, y-1/2, x-1/2'

loop_
_atom_site_label
_atom_site_type_symbol
_atom_site_fract_x
_atom_site_fract_y
_atom_site_fract_z
_atom_site_U_iso_or_equiv
_atom_site_adp_type
_atom_site_occupancy
_atom_site_site_symmetry_order
_atom_site_calc_flag
_atom_site_refinement_flags_posn
_atom_site_refinement_flags_adp
_atom_site_refinement_flags_occupancy
_atom_site_disorder_assembly
_atom_site_disorder_group
Zn1 Zn 0.250000 0.92571(5) 0.250000 0.2136(15) Uani 1 4 d S T P . .
N1 N 0.3023(2) 0.93347(16) 0.2429(3) 0.219(3) Uani 1 1 d . . . . .
N2 N 0.4547(3) 0.9745(3) 0.3973(3) 0.269(4) Uani 1 1 d . . . . .
C1 C 0.3269(3) 0.9340(2) 0.2698(6) 0.233(3) Uani 1 1 d . . . . .
C2 C 0.3198(4) 0.9357(2) 0.3030(4) 0.220(3) Uani 1 1 d . . . . .
C3 C 0.2894(4) 0.9348(2) 0.3183(4) 0.223(3) Uani 1 1 d . . . . .
C4 C 0.2848(4) 0.9366(2) 0.3541(4) 0.253(4) Uani 1 1 d . . . . .
H4 H 0.302493 0.938100 0.370825 0.304 Uiso 1 1 calc R U . . .
C5 C 0.2507(4) 0.9356(3) 0.3604(3) 0.252(4) Uani 1 1 d . . . . .
H5 H 0.240727 0.935953 0.382638 0.302 Uiso 1 1 calc R U . . .
C6 C 0.3509(3) 0.9364(4) 0.3259(3) 0.237(4) Uani 1 1 d . . . . .
C7 C 0.3641(4) 0.9092(3) 0.3453(3) 0.283(4) Uani 1 1 d . . . . .
H7 H 0.353186 0.887368 0.344001 0.339 Uiso 1 1 calc R U . . .
C8 C 0.3925(4) 0.9130(4) 0.3665(3) 0.300(5) Uani 1 1 d . . . . .
H8 H 0.400984 0.893706 0.378719 0.360 Uiso 1 1 calc R U . . .
C9 C 0.4085(3) 0.9442(4) 0.3699(3) 0.250(4) Uani 1 1 d . . . . .
C10 C 0.3959(2) 0.9707(2) 0.3508(2) 0.239(3) Uani 1 1 d . . . . .
H10 H 0.406753 0.992517 0.352393 0.287 Uiso 1 1 calc R U . . .
C11 C 0.3684(3) 0.9671(3) 0.3292(2) 0.241(3) Uani 1 1 d . . . . .
H11 H 0.361015 0.986309 0.316174 0.290 Uiso 1 1 calc R U . . .
C12 C 0.4383(3) 0.9482(3) 0.3931(3) 0.248(4) Uani 1 1 d . . . . .
H12 H 0.445297 0.928610 0.405802 0.298 Uiso 1 1 calc R U . . .
C13 C 0.4814(3) 0.9723(3) 0.4243(3) 0.281(5) Uani 1 1 d . . . . .
H13A H 0.504338 0.970778 0.413432 0.337 Uiso 1 1 calc R U . . .
H13B H 0.477830 0.951114 0.437960 0.337 Uiso 1 1 calc R U . . .
C14 C 0.4804(17) 1.0045(12) 0.4491(7) 0.271(7) Uani 1 1 d . . . . .
C15 C 0.4546(15) 0.9987(8) 0.4707(19) 0.188(8) Uani 0.5 1 d . . P . .
O1 O 0.4296(2) 0.9739(2) 0.47139(17) 0.277(3) Uani 1 1 d . . . . .
C16 C 0.3952(3) 0.9844(3) 0.4587(3) 0.290(4) Uani 1 1 d . . . . .
C17 C 0.3731(3) 0.9508(4) 0.4630(3) 0.323(5) Uani 1 1 d . . . . .
C18 C 0.3377(6) 0.9574(6) 0.4509(5) 0.430(8) Uiso 1 1 d . . . . .
C19A C 0.313066 0.9279(10) 0.4601(9) 0.384(16) Uiso 0.49(2) 1 d . . P A 1
C20A C 0.2814(17) 0.903912 0.4479(16) 0.56(3) Uiso 0.49(2) 1 d . . P A 1
C21A C 0.2243(12) 0.9172(12) 0.4542(12) 0.43(2) Uiso 0.49(2) 1 d . . P A 1
C22A C 0.2122(14) 0.9579(17) 0.4663(13) 0.43(2) Uiso 0.49(2) 1 d . . P A 1
C23A C 0.1846(18) 0.9463(18) 0.5071(19) 0.39(3) Uiso 0.247(11) 1 d . . P A 1
C23C C 0.247(2) 0.960(2) 0.474(2) 0.37(3) Uiso 0.247(11) 1 d . . P A 1
C19B C 0.3184(13) 0.9862(12) 0.4636(11) 0.45(2) Uiso 0.51(2) 1 d . . P A 2
C20B C 0.281(3) 0.969(2) 0.457(2) 0.62(4) Uiso 0.51(2) 1 d . . P A 2
C21B C 0.278924 0.974(3) 0.505(4) 0.53(6) Uiso 0.253(11) 1 d . . P A 2
C21D C 0.308(3) 0.940(3) 0.499(4) 0.55(5) Uiso 0.253(11) 1 d . . P A 2
C22B C 0.2630(13) 0.9366(15) 0.4531(12) 0.42(2) Uiso 0.51(2) 1 d . . P A 2
C23B C 0.200(3) 0.927(3) 0.487(3) 0.51(5) Uiso 0.253(11) 1 d . . P A 2
C23D C 0.2037(17) 0.985(2) 0.4751(18) 0.38(3) Uiso 0.253(11) 1 d . . P A 2
N3L N 0.250000 0.873446 0.250000 0.239(5) Uani 1 4 d S T P . .
C1L C 0.2248(6) 0.8536(9) 0.2453(9) 0.305(11) Uiso 0.5 1 d . . P . .
C2L C 0.269(2) 0.8181(7) 0.2270(18) 0.42(3) Uani 0.5 1 d . . P . .
C3L C 0.250000 0.8052(7) 0.250000 0.271(9) Uiso 1 4 d S . P . .
C4L C 0.250000 0.763851 0.250000 0.49(2) Uiso 1 4 d S . P . .

loop_
_atom_site_aniso_label
_atom_site_aniso_U_11
_atom_site_aniso_U_22
_atom_site_aniso_U_33
_atom_site_aniso_U_23
_atom_site_aniso_U_13
_atom_site_aniso_U_12
Zn1 0.2032(16) 0.234(2) 0.2032(16) 0.000 0.000 0.000
N1 0.194(7) 0.249(6) 0.215(7) 0.005(4) 0.010(7) 0.005(4)
N2 0.245(8) 0.276(8) 0.288(8) 0.070(7) -0.095(6) 0.044(6)
C1 0.196(11) 0.254(8) 0.248(12) 0.017(7) -0.028(13) 0.031(5)
C2 0.214(14) 0.272(8) 0.175(10) 0.032(6) -0.014(10) -0.001(6)
C3 0.204(12) 0.272(8) 0.194(11) 0.023(6) 0.016(11) 0.021(6)
C4 0.197(9) 0.319(10) 0.243(15) 0.052(7) 0.004(8) -0.007(6)
C5 0.312(15) 0.281(9) 0.163(8) 0.034(5) -0.011(9) -0.017(7)
C6 0.243(9) 0.207(8) 0.261(9) 0.029(8) -0.013(9) 0.003(8)
C7 0.342(13) 0.209(8) 0.297(10) 0.071(8) -0.032(9) 0.036(9)
C8 0.319(13) 0.276(14) 0.305(12) 0.087(10) -0.111(10) 0.047(11)
C9 0.222(8) 0.252(10) 0.276(10) 0.074(9) -0.038(8) 0.049(9)
C10 0.222(7) 0.216(7) 0.278(8) 0.080(6) -0.089(6) 0.038(5)
C11 0.242(8) 0.250(10) 0.232(7) 0.031(6) -0.093(6) 0.067(8)
C12 0.243(10) 0.252(10) 0.249(8) 0.056(8) -0.095(8) 0.085(8)
C13 0.243(8) 0.305(11) 0.295(10) 0.096(9) -0.129(8) 0.053(8)
C14 0.28(2) 0.30(4) 0.235(18) 0.073(16) -0.12(2) 0.13(2)
C15 0.19(2) 0.141(16) 0.24(3) 0.051(19) -0.09(2) 0.054(17)
O1 0.276(7) 0.276(7) 0.278(6) 0.071(5) -0.088(5) 0.119(6)
C16 0.221(8) 0.323(11) 0.326(10) 0.079(9) -0.104(7) 0.060(8)
C17 0.208(8) 0.396(15) 0.364(13) -0.016(11) -0.081(8) 0.064(9)
N3L 0.240(7) 0.236(13) 0.240(7) 0.000 0.000 0.000
C2L 0.57(6) 0.28(2) 0.41(4) 0.05(4) 0.25(4) 0.11(6)

loop_
_atom_type_symbol
_atom_type_description
_atom_type_scat_dispersion_real
_atom_type_scat_dispersion_imag
_atom_type_scat_source
C C 0.0050 0.0020 'International Tables Vol C Tables 4.2.6.8 and 6.1.1.4'
H H 0.0000 0.0000 'International Tables Vol C Tables 4.2.6.8 and 6.1.1.4'
N N 0.0090 0.0040 'International Tables Vol C Tables 4.2.6.8 and 6.1.1.4'
O O 0.0150 0.0080 'International Tables Vol C Tables 4.2.6.8 and 6.1.1.4'
Zn Zn 0.2160 1.8050 'International Tables Vol C Tables 4.2.6.8 and 6.1.1.4'

loop_
_geom_angle_atom_site_label_1
_geom_angle_atom_site_label_2
_geom_angle_atom_site_label_3
_geom_angle
_geom_angle_site_symmetry_1
_geom_angle_site_symmetry_3
N3L Zn1 N1 98.36(18) . 23
N3L Zn1 N1 98.36(18) . 21
N1 Zn1 N1 163.3(4) 23 21
N3L Zn1 N1 98.36(18) . 3
N1 Zn1 N1 88.79(5) 23 3
N1 Zn1 N1 88.79(5) 21 3
N3L Zn1 N1 98.36(18) . .
N1 Zn1 N1 88.79(5) 23 .
N1 Zn1 N1 88.79(5) 21 .
N1 Zn1 N1 163.3(4) 3 .
C3 N1 C1 111.2(8) 21 .
C3 N1 Zn1 123.9(9) 21 .
C1 N1 Zn1 124.5(8) . .
C12 N2 C13 114.4(9) . .
C2 C1 N1 125.4(10) . .
C2 C1 C5 133.3(15) . 21
N1 C1 C5 101.1(12) . 21
C1 C2 C3 128.6(10) . .
C1 C2 C6 114.2(14) . .
C3 C2 C6 117.1(12) . .
C2 C3 N1 127.1(12) . 23
C2 C3 C4 123.7(14) . .
N1 C3 C4 109.1(10) 23 .
C5 C4 C3 107.6(10) . .
C5 C4 H4 126.2 . .
C3 C4 H4 126.2 . .
C4 C5 C1 111.0(10) . 23
C4 C5 H5 124.5 . .
C1 C5 H5 124.4 23 .
C11 C6 C7 115.1(11) . .
C11 C6 C2 118.0(10) . .
C7 C6 C2 126.9(12) . .
C6 C7 C8 122.1(11) . .
C6 C7 H7 118.9 . .
C8 C7 H7 119.0 . .
C9 C8 C7 121.0(12) . .
C9 C8 H8 119.5 . .
C7 C8 H8 119.5 . .
C10 C9 C8 117.0(11) . .
C10 C9 C12 122.3(13) . .
C8 C9 C12 120.7(12) . .
C9 C10 C11 122.5(9) . .
C9 C10 H10 118.8 . .
C11 C10 H10 118.8 . .
C10 C11 C6 122.2(9) . .
C10 C11 H11 118.9 . .
C6 C11 H11 118.9 . .
N2 C12 C9 125.6(11) . .
N2 C12 H12 117.2 . .
C9 C12 H12 117.2 . .
N2 C13 C14 111.6(11) . .
N2 C13 H13A 109.3 . .
C14 C13 H13A 109.3 . .
N2 C13 H13B 109.3 . .
C14 C13 H13B 109.3 . .
H13A C13 H13B 108.0 . .
C15 C14 C15 120(3) 12_665 .
C15 C14 C13 133(7) 12_665 .
C15 C14 C13 106(7) . .
C14 C15 C14 120(3) 6_566 .
C14 C15 O1 108(8) 6_566 .
C14 C15 O1 132(8) . .
C15 O1 C16 116.2(12) . .
O1 C16 C17 103.2(8) . .
C18 C17 C16 109.3(14) . .
C19B C18 C17 121(3) . .
C17 C18 C19A 112.1(18) . .
C18 C19A C20A 147(3) . .
C22A C21A C23C 42(3) . .
C23C C22A C21A 81(5) . .
C23C C22A C23A 112(5) . .
C21A C22A C23A 99(4) . .
C22A C23C C21A 57(4) . .
C18 C19B C20B 96(5) . .
C22B C20B C19B 143(7) . .
C22B C20B C21B 100(7) . .
C19B C20B C21B 82(5) . .
C20B C21B C21D 77(7) . .
C1L N3L C1L 68.0(14) 23 3
C1L N3L C1L 105(3) 23 21
C1L N3L C1L 68.0(14) 3 21
C1L N3L C1L 68.0(14) 23 .
C1L N3L C1L 105(3) 3 .
C1L N3L C1L 68.1(14) 21 .
C1L N3L Zn1 127.7(14) 23 .
C1L N3L Zn1 127.7(14) 3 .
C1L N3L Zn1 127.7(14) 21 .
C1L N3L Zn1 127.7(14) . .
N3L C1L C1L 56.0(7) . 23
N3L C1L C1L 56.0(7) . 21
C1L C1L C1L 89.994(11) 23 21
N3L C1L C2L 125(3) . 21
C1L C1L C2L 75(4) 23 21
C1L C1L C2L 106.1(16) 21 21
N3L C1L C2L 107(3) . 3
C1L C1L C2L 103.6(19) 23 3
C1L C1L C2L 55(3) 21 3
C2L C1L C2L 60(2) 21 3
N3L C1L C1L 37.7(14) . 3
C1L C1L C1L 44.997(3) 23 3
C1L C1L C1L 44.997(10) 21 3
C2L C1L C1L 91(2) 21 3
C2L C1L C1L 76(3) 3 3
C3L C2L C1L 101(3) . 23
C3L C2L C2L 49.5(6) . 21
C1L C2L C2L 68(4) 23 21
C3L C2L C2L 49.5(6) . 23
C1L C2L C2L 95.3(12) 23 23
C2L C2L C2L 90.00(2) 21 23
C3L C2L C1L 88(3) . 3
C1L C2L C1L 50.4(17) 23 3
C2L C2L C1L 94.4(12) 21 3
C2L C2L C1L 52(2) 23 3
C2L C3L C2L 133(3) 23 21
C2L C3L C2L 81.0(12) 23 3
C2L C3L C2L 81.0(12) 21 3
C2L C3L C2L 81.0(12) 23 .
C2L C3L C2L 81.0(12) 21 .
C2L C3L C2L 133(3) 3 .
C2L C3L C4L 113.3(16) 23 .
C2L C3L C4L 113.3(16) 21 .
C2L C3L C4L 113.3(16) 3 .
C2L C3L C4L 113.3(16) . .
C4L C4L C3L 180.0 2_565 .

loop_
_geom_bond_atom_site_label_1
_geom_bond_atom_site_label_2
_geom_bond_distance
_geom_bond_site_symmetry_2
Zn1 N3L 2.0355(19) .
Zn1 N1 2.078(7) 23
Zn1 N1 2.078(7) 21
Zn1 N1 2.078(7) 3
Zn1 N1 2.079(7) .
N1 C3 1.403(11) 21
N1 C1 1.418(13) .
N2 C12 1.217(10) .
N2 C13 1.484(11) .
C1 C2 1.326(12) .
C1 C5 1.528(17) 21
C2 C3 1.325(12) .
C2 C6 1.506(13) .
C3 C4 1.409(13) .
C4 C5 1.351(10) .
C4 H4 0.9500 .
C5 H5 0.9500 .
C6 C11 1.381(9) .
C6 C7 1.400(13) .
C7 C8 1.386(14) .
C7 H7 0.9500 .
C8 C9 1.373(13) .
C8 H8 0.9500 .
C9 C10 1.364(10) .
C9 C12 1.480(13) .
C10 C11 1.369(10) .
C10 H10 0.9500 .
C11 H11 0.9500 .
C12 H12 0.9500 .
C13 C14 1.58(3) .
C13 H13A 0.9900 .
C13 H13B 0.9900 .
C14 C15 1.28(2) 12_665
C14 C15 1.33(2) .
C15 O1 1.37(4) .
O1 C16 1.485(10) .
C16 C17 1.575(15) .
C17 C18 1.48(2) .
C18 C19B 1.44(4) .
C18 C19A 1.54(3) .
C19A C20A 1.62(5) .
C21A C22A 1.72(7) .
C21A C23C 2.03(10) .
C22A C23C 1.39(8) .
C22A C23A 1.97(9) .
C19B C20B 1.62(10) .
C20B C22B 1.46(9) .
C20B C21B 1.86(14) .
C21B C21D 1.76(14) .
N3L C1L 1.26(3) 23
N3L C1L 1.26(3) 3
N3L C1L 1.26(3) 21
N3L C1L 1.26(3) .
C1L C1L 1.41(3) 23
C1L C1L 1.41(3) 21
C1L C2L 1.50(5) 21
C1L C2L 1.77(6) 3
C1L C1L 2.00(4) 3
C2L C3L 1.27(3) .
C2L C2L 1.65(3) 21
C2L C2L 1.65(3) 23
C3L C4L 1.61(3) .
C4L C4L 1.07902(12) 2_565

loop_
_geom_torsion_atom_site_label_1
_geom_torsion_atom_site_label_2
_geom_torsion_atom_site_label_3
_geom_torsion_atom_site_label_4
_geom_torsion
_geom_torsion_site_symmetry_1
_geom_torsion_site_symmetry_4
C3 N1 C1 C2 174.5(8) 21 .
Zn1 N1 C1 C2 -12.4(11) . .
C3 N1 C1 C5 -0.4(8) 21 21
Zn1 N1 C1 C5 172.7(5) . 21
N1 C1 C2 C3 5.0(14) . .
C5 C1 C2 C3 178.1(9) 21 .
N1 C1 C2 C6 -179.2(8) . .
C5 C1 C2 C6 -6.0(14) 21 .
C1 C2 C3 N1 -3.0(15) . 23
C6 C2 C3 N1 -178.8(9) . 23
C1 C2 C3 C4 179.5(9) . .
C6 C2 C3 C4 3.8(13) . .
C2 C3 C4 C5 178.9(9) . .
N1 C3 C4 C5 1.1(11) 23 .
C3 C4 C5 C1 -1.4(11) . 23
C1 C2 C6 C11 78.4(12) . .
C3 C2 C6 C11 -105.2(10) . .
C1 C2 C6 C7 -103.3(11) . .
C3 C2 C6 C7 73.1(14) . .
C11 C6 C7 C8 0.3(15) . .
C2 C6 C7 C8 -178.0(13) . .
C6 C7 C8 C9 1.8(19) . .
C7 C8 C9 C10 -2.4(18) . .
C7 C8 C9 C12 178.7(10) . .
C8 C9 C10 C11 1.0(15) . .
C12 C9 C10 C11 179.8(9) . .
C9 C10 C11 C6 1.1(14) . .
C7 C6 C11 C10 -1.7(14) . .
C2 C6 C11 C10 176.7(11) . .
C13 N2 C12 C9 174.7(10) . .
C10 C9 C12 N2 -0.8(19) . .
C8 C9 C12 N2 178.1(14) . .
C12 N2 C13 C14 -134(3) . .
N2 C13 C14 C15 -113.4(16) . 12_665
N2 C13 C14 C15 79.1(12) . .
C15 C14 C15 C14 6(3) 12_665 6_566
C13 C14 C15 C14 175.1(12) . 6_566
C15 C14 C15 O1 -178.0(6) 12_665 .
C13 C14 C15 O1 -8.5(17) . .
C14 C15 O1 C16 76(2) 6_566 .
C14 C15 O1 C16 -101(3) . .
C15 O1 C16 C17 -180(4) . .
O1 C16 C17 C18 -179.6(12) . .
C16 C17 C18 C19B -52(3) . .
C16 C17 C18 C19A -170(2) . .
C17 C18 C19A C20A -140(5) . .
C23C C21A C22A C23A -111(5) . .
C23A C22A C23C C21A 96(5) . .
C17 C18 C19B C20B -153(3) . .
C18 C19B C20B C22B 22(12) . .
C18 C19B C20B C21B 117(5) . .
C22B C20B C21B C21D 71(6) . .
C19B C20B C21B C21D -72(5) . .
C1L N3L C1L C1L -58.6(8) 3 23
C1L N3L C1L C1L -117.1(16) 21 23
Zn1 N3L C1L C1L 121.4(8) . 23
C1L N3L C1L C1L 117.1(16) 23 21
C1L N3L C1L C1L 58.6(8) 3 21
Zn1 N3L C1L C1L -121.4(8) . 21
C1L N3L C1L C2L 31(4) 23 21
C1L N3L C1L C2L -28(4) 3 21
C1L N3L C1L C2L -86(4) 21 21
Zn1 N3L C1L C2L 152(4) . 21
C1L N3L C1L C2L 95.4(9) 23 3
C1L N3L C1L C2L 36.9(12) 3 3
C1L N3L C1L C2L -21.7(18) 21 3
Zn1 N3L C1L C2L -143.1(12) . 3
C1L N3L C1L C1L 58.6(8) 23 3
C1L N3L C1L C1L -58.6(8) 21 3
Zn1 N3L C1L C1L 179.996(5) . 3
C1L C2L C3L C2L -88(3) 23 23
C2L C2L C3L C2L -137(3) 21 23
C1L C2L C3L C2L -38.9(18) 3 23
C1L C2L C3L C2L 49(3) 23 21
C2L C2L C3L C2L 137(3) 23 21
C1L C2L C3L C2L 97.9(15) 3 21
C1L C2L C3L C2L -19(3) 23 3
C2L C2L C3L C2L -68.4(13) 21 3
C2L C2L C3L C2L 68.4(13) 23 3
C1L C2L C3L C2L 29.5(11) 3 3
C1L C2L C3L C4L 161(3) 23 .
C2L C2L C3L C4L 111.6(13) 21 .
C2L C2L C3L C4L -111.6(13) 23 .
C1L C2L C3L C4L -150.5(11) 3 .
